data_4034358
loop_
_publ_author_name
'Li, Geng'
'Li, Heng'
'Zhang, Quan'
'Yang, Min'
'Gu, Yu-Cheng'
'Liang, Lin-Fu'
'Tang, Wei'
'Guo, Yue-Wei'

_publ_section_title
;
 Rare Cembranoids from Chinese Soft Coral Sarcophyton ehrenbergi:
 Structural and Stereochemical Studies.
;
_journal_issue 9
_journal_name_full 'The Journal of organic chemistry'
_journal_page_first 5091
_journal_page_last 5098
_journal_paper_doi 10.1021/acs.joc.9b00030
_journal_volume 84
_journal_year 2019
_chemical_absolute_configuration rmad
_chemical_formula_moiety 'C20 H28 O2'
_chemical_formula_sum 'C20 H28 O2'
_chemical_formula_weight 300.42
_space_group_crystal_system orthorhombic
_space_group_IT_number 19
_space_group_name_Hall 'P 2ac 2ab'
_space_group_name_H-M_alt 'P 21 21 21'
_atom_sites_solution_hydrogens geom
_atom_sites_solution_primary dual
_audit_creation_date 2018-03-09
_audit_creation_method
;
Olex2 1.2-alpha
(compiled 2018.02.02 svn.r3481 for OlexSys, GUI svn.r5470)
;
_cell_angle_alpha 90
_cell_angle_beta 90
_cell_angle_gamma 90
_cell_formula_units_Z 4
_cell_length_a 6.3002(4)
_cell_length_b 12.8333(6)
_cell_length_c 22.1179(10)
_cell_measurement_reflns_used 1693
_cell_measurement_temperature 173
_cell_measurement_theta_max 68.93
_cell_measurement_theta_min 8.81
_cell_volume 1788.28(16)
_computing_cell_refinement 'SAINT v8.34A (Bruker, 2013)'
_computing_data_reduction 'SAINT v8.34A (Bruker, 2013)'
_computing_molecular_graphics 'Olex2 (Dolomanov et al., 2009)'
_computing_publication_material 'Olex2 (Dolomanov et al., 2009)'
_computing_structure_refinement 'ShelXL (Sheldrick, 2015)'
_computing_structure_solution 'ShelXT (Sheldrick, 2015)'
_diffrn_ambient_temperature 173.0
_diffrn_measured_fraction_theta_full 0.977
_diffrn_measured_fraction_theta_max 0.977
_diffrn_measurement_device_type 'Bruker APEX-II CCD'
_diffrn_measurement_method '\f and \w scans'
_diffrn_radiation_type CuK\a
_diffrn_radiation_wavelength 1.54178
_diffrn_reflns_av_R_equivalents 0.0442
_diffrn_reflns_av_unetI/netI 0.0247
_diffrn_reflns_Laue_measured_fraction_full 0.977
_diffrn_reflns_Laue_measured_fraction_max 0.977
_diffrn_reflns_limit_h_max 6
_diffrn_reflns_limit_h_min -7
_diffrn_reflns_limit_k_max 14
_diffrn_reflns_limit_k_min -15
_diffrn_reflns_limit_l_max 26
_diffrn_reflns_limit_l_min -26
_diffrn_reflns_number 20108
_diffrn_reflns_point_group_measured_fraction_full 0.968
_diffrn_reflns_point_group_measured_fraction_max 0.968
_diffrn_reflns_theta_full 66.594
_diffrn_reflns_theta_max 66.594
_diffrn_reflns_theta_min 3.982
_diffrn_standards_number 0
_exptl_absorpt_coefficient_mu 0.542
_exptl_absorpt_correction_T_max 0.7532
_exptl_absorpt_correction_T_min 0.6588
_exptl_absorpt_correction_type multi-scan
_exptl_absorpt_process_details
'SADABS-2014/5 (Bruker,2014/5) was used for absorption correction. wR2(int) was 0.1340 before and 0.0585 after correction. The Ratio of minimum to maximum transmission is 0.8747. The \l/2 correction factor is 0.00150.'
_exptl_crystal_colour colourless
_exptl_crystal_colour_primary colourless
_exptl_crystal_density_diffrn 1.116
_exptl_crystal_description block
_exptl_crystal_F_000 656
_exptl_crystal_size_max 0.32
_exptl_crystal_size_mid 0.18
_exptl_crystal_size_min 0.12
_refine_diff_density_max 0.132
_refine_diff_density_min -0.109
_refine_diff_density_rms 0.024
_refine_ls_abs_structure_details
;
 Flack x determined using 1134 quotients [(I+)-(I-)]/[(I+)+(I-)]
 (Parsons, Flack and Wagner, Acta Cryst. B69 (2013) 249-259).
;
_refine_ls_abs_structure_Flack 0.09(8)
_refine_ls_extinction_coef 0.0134(9)
_refine_ls_extinction_expression Fc^*^=kFc[1+0.001xFc^2^\l^3^/sin(2\q)]^-1/4^
_refine_ls_extinction_method 'SHELXL-2014/7 (Sheldrick 2014'
_refine_ls_goodness_of_fit_ref 1.048
_refine_ls_hydrogen_treatment constr
_refine_ls_matrix_type full
_refine_ls_number_parameters 204
_refine_ls_number_reflns 3056
_refine_ls_number_restraints 0
_refine_ls_restrained_S_all 1.048
_refine_ls_R_factor_all 0.0322
_refine_ls_R_factor_gt 0.0301
_refine_ls_shift/su_max 0.000
_refine_ls_shift/su_mean 0.000
_refine_ls_structure_factor_coef Fsqd
_refine_ls_weighting_details 'w=1/[\s^2^(Fo^2^)+(0.0476P)^2^+0.1159P] where P=(Fo^2^+2Fc^2^)/3'
_refine_ls_weighting_scheme calc
_refine_ls_wR_factor_gt 0.0801
_refine_ls_wR_factor_ref 0.0815
_reflns_Friedel_coverage 0.692
_reflns_Friedel_fraction_full 0.955
_reflns_Friedel_fraction_max 0.955
_reflns_number_gt 2875
_reflns_number_total 3056
_reflns_threshold_expression 'I > 2\s(I)'
_cod_data_source_file jo9b00030_si_002.cif
_cod_data_source_block cu_20180178_0m
_cod_database_code 4034358
_shelx_shelxl_version_number 2014/7
_shelx_space_group_comment
;
The symmetry employed for this shelxl refinement is uniquely defined
by the following loop, which should always be used as a source of
symmetry information in preference to the above space-group names.
They are only intended as comments.
;
_shelx_estimated_absorpt_t_max 0.938
_shelx_estimated_absorpt_t_min 0.846
_olex2_refinement_description
;
1. Fixed Uiso
 At 1.2 times of:
  All C(H) groups, All C(H,H) groups
 At 1.5 times of:
  All C(H,H,H) groups
2.a Ternary CH refined with riding coordinates:
 C6(H6), C15(H15)
2.b Secondary CH2 refined with riding coordinates:
 C14(H14A,H14B), C13(H13A,H13B), C5(H5A,H5B), C9(H9A,H9B), C10(H10A,H10B)
2.c Aromatic/amide H refined with riding coordinates:
 C7(H7), C3(H3), C2(H2), C11(H11)
2.d Idealised Me refined as rotating group:
 C18(H18A,H18B,H18C), C20(H20A,H20B,H20C), C17(H17A,H17B,H17C), C16(H16A,H16B,
 H16C)
;
_olex2_submission_special_instructions 'No special instructions were received'

loop_
_space_group_symop_operation_xyz
'x, y, z'
'-x+1/2, -y, z+1/2'
'-x, y+1/2, -z+1/2'
'x+1/2, -y+1/2, -z'

loop_
_atom_site_label
_atom_site_type_symbol
_atom_site_fract_x
_atom_site_fract_y
_atom_site_fract_z
_atom_site_U_iso_or_equiv
_atom_site_adp_type
_atom_site_occupancy
_atom_site_site_symmetry_order
_atom_site_calc_flag
_atom_site_refinement_flags_posn
O2 O 0.9229(2) 0.37340(10) 0.52762(6) 0.0450(3) Uani 1 1 d .
O1 O 1.0744(2) 0.53004(12) 0.51784(7) 0.0622(4) Uani 1 1 d .
C7 C 0.5742(3) 0.42569(15) 0.51767(8) 0.0431(4) Uani 1 1 d .
H7 H 0.4234 0.4249 0.5166 0.052 Uiso 1 1 calc R
C8 C 0.6918(3) 0.51020(14) 0.51110(8) 0.0400(4) Uani 1 1 d .
C3 C 0.5731(3) 0.37783(13) 0.66988(8) 0.0384(4) Uani 1 1 d .
H3 H 0.4447 0.3887 0.6482 0.046 Uiso 1 1 calc R
C14 C 0.2812(3) 0.54902(14) 0.71651(8) 0.0418(5) Uani 1 1 d .
H14A H 0.1495 0.5479 0.7409 0.050 Uiso 1 1 calc R
H14B H 0.2553 0.5074 0.6795 0.050 Uiso 1 1 calc R
C4 C 0.7197(3) 0.31930(13) 0.64277(8) 0.0386(4) Uani 1 1 d .
C2 C 0.5885(3) 0.42697(14) 0.72925(8) 0.0402(4) Uani 1 1 d .
H2 H 0.7039 0.4059 0.7541 0.048 Uiso 1 1 calc R
C11 C 0.4883(3) 0.67996(14) 0.59672(9) 0.0407(4) Uani 1 1 d .
H11 H 0.3464 0.6715 0.5830 0.049 Uiso 1 1 calc R
C6 C 0.7090(3) 0.33194(14) 0.52694(8) 0.0432(5) Uani 1 1 d .
H6 H 0.6940 0.2859 0.4907 0.052 Uiso 1 1 calc R
C19 C 0.9149(3) 0.47878(15) 0.51907(8) 0.0426(4) Uani 1 1 d .
C12 C 0.5163(3) 0.67558(14) 0.65619(9) 0.0401(4) Uani 1 1 d .
C13 C 0.3295(3) 0.66229(14) 0.69815(9) 0.0442(5) Uani 1 1 d .
H13A H 0.2021 0.6918 0.6783 0.053 Uiso 1 1 calc R
H13B H 0.3562 0.7034 0.7353 0.053 Uiso 1 1 calc R
C5 C 0.6684(3) 0.26633(14) 0.58337(8) 0.0454(5) Uani 1 1 d .
H5A H 0.5170 0.2457 0.5838 0.054 Uiso 1 1 calc R
H5B H 0.7537 0.2017 0.5804 0.054 Uiso 1 1 calc R
C1 C 0.4574(3) 0.49850(13) 0.75236(8) 0.0380(4) Uani 1 1 d .
C9 C 0.6311(4) 0.61996(15) 0.49580(9) 0.0519(5) Uani 1 1 d .
H9A H 0.4821 0.6205 0.4816 0.062 Uiso 1 1 calc R
H9B H 0.7214 0.6443 0.4620 0.062 Uiso 1 1 calc R
C10 C 0.6526(4) 0.69661(15) 0.54848(10) 0.0521(5) Uani 1 1 d .
H10A H 0.7955 0.6891 0.5666 0.063 Uiso 1 1 calc R
H10B H 0.6399 0.7686 0.5328 0.063 Uiso 1 1 calc R
C18 C 0.9360(3) 0.29913(17) 0.66798(10) 0.0533(5) Uani 1 1 d .
H18A H 0.9556 0.3401 0.7050 0.080 Uiso 1 1 calc GR
H18B H 1.0435 0.3192 0.6382 0.080 Uiso 1 1 calc GR
H18C H 0.9507 0.2248 0.6774 0.080 Uiso 1 1 calc GR
C15 C 0.4756(4) 0.53556(16) 0.81745(8) 0.0487(5) Uani 1 1 d .
H15 H 0.4351 0.6109 0.8181 0.058 Uiso 1 1 calc R
C20 C 0.7286(4) 0.6867(2) 0.68601(12) 0.0693(7) Uani 1 1 d .
H20A H 0.8336 0.7093 0.6561 0.104 Uiso 1 1 calc GR
H20B H 0.7718 0.6194 0.7030 0.104 Uiso 1 1 calc GR
H20C H 0.7193 0.7385 0.7184 0.104 Uiso 1 1 calc GR
C17 C 0.6961(4) 0.5271(2) 0.84432(10) 0.0705(7) Uani 1 1 d .
H17A H 0.7359 0.4535 0.8476 0.106 Uiso 1 1 calc GR
H17B H 0.6972 0.5590 0.8846 0.106 Uiso 1 1 calc GR
H17C H 0.7977 0.5633 0.8182 0.106 Uiso 1 1 calc GR
C16 C 0.3180(4) 0.4774(2) 0.85754(10) 0.0658(7) Uani 1 1 d .
H16A H 0.1753 0.4831 0.8402 0.099 Uiso 1 1 calc GR
H16B H 0.3187 0.5080 0.8981 0.099 Uiso 1 1 calc GR
H16C H 0.3587 0.4038 0.8600 0.099 Uiso 1 1 calc GR

loop_
_atom_site_aniso_label
_atom_site_aniso_U_11
_atom_site_aniso_U_22
_atom_site_aniso_U_33
_atom_site_aniso_U_23
_atom_site_aniso_U_13
_atom_site_aniso_U_12
O2 0.0430(8) 0.0435(8) 0.0486(7) -0.0007(6) 0.0112(6) 0.0055(6)
O1 0.0479(9) 0.0631(9) 0.0755(10) 0.0075(8) 0.0066(7) -0.0114(7)
C7 0.0411(10) 0.0505(11) 0.0378(9) -0.0024(8) 0.0006(7) -0.0010(9)
C8 0.0458(11) 0.0419(10) 0.0324(8) 0.0013(8) 0.0028(7) 0.0022(8)
C3 0.0427(10) 0.0324(9) 0.0403(9) -0.0011(8) -0.0033(8) -0.0003(8)
C14 0.0375(10) 0.0431(11) 0.0448(10) -0.0039(8) 0.0051(8) 0.0027(8)
C4 0.0452(11) 0.0295(9) 0.0412(9) 0.0023(7) 0.0043(8) -0.0038(8)
C2 0.0452(11) 0.0351(10) 0.0402(9) 0.0011(8) -0.0027(7) 0.0015(8)
C11 0.0358(10) 0.0349(10) 0.0513(11) 0.0014(8) 0.0010(8) 0.0002(8)
C6 0.0512(12) 0.0381(10) 0.0404(10) -0.0084(8) 0.0072(8) -0.0041(8)
C19 0.0443(11) 0.0433(11) 0.0403(10) 0.0015(8) 0.0076(8) -0.0017(9)
C12 0.0361(10) 0.0318(9) 0.0525(11) 0.0039(8) -0.0049(8) 0.0029(7)
C13 0.0450(11) 0.0398(11) 0.0478(10) -0.0014(8) -0.0022(8) 0.0105(8)
C5 0.0587(13) 0.0307(10) 0.0467(10) -0.0054(8) 0.0061(9) -0.0028(8)
C1 0.0449(11) 0.0325(9) 0.0368(9) 0.0003(7) 0.0024(7) -0.0029(8)
C9 0.0634(14) 0.0463(12) 0.0459(11) 0.0116(9) 0.0078(9) 0.0060(9)
C10 0.0588(14) 0.0358(11) 0.0618(13) 0.0057(9) 0.0116(10) -0.0029(9)
C18 0.0462(12) 0.0532(13) 0.0607(12) -0.0009(10) 0.0032(10) 0.0071(9)
C15 0.0710(14) 0.0385(10) 0.0366(10) -0.0040(8) 0.0013(9) 0.0025(9)
C20 0.0499(14) 0.0808(17) 0.0771(16) 0.0252(14) -0.0204(11) -0.0140(12)
C17 0.0788(18) 0.0899(18) 0.0428(11) -0.0073(12) -0.0108(11) -0.0070(14)
C16 0.0840(18) 0.0699(15) 0.0435(11) -0.0003(11) 0.0162(11) 0.0019(13)

loop_
_atom_type_symbol
_atom_type_description
_atom_type_scat_dispersion_real
_atom_type_scat_dispersion_imag
_atom_type_scat_source
C C 0.0181 0.0091 'International Tables Vol C Tables 4.2.6.8 and 6.1.1.4'
H H 0.0000 0.0000 'International Tables Vol C Tables 4.2.6.8 and 6.1.1.4'
O O 0.0492 0.0322 'International Tables Vol C Tables 4.2.6.8 and 6.1.1.4'

loop_
_geom_angle_atom_site_label_1
_geom_angle_atom_site_label_2
_geom_angle_atom_site_label_3
_geom_angle
C19 O2 C6 109.13(15)
C8 C7 H7 124.5
C8 C7 C6 111.03(17)
C6 C7 H7 124.5
C7 C8 C19 107.30(16)
C7 C8 C9 130.78(19)
C19 C8 C9 121.88(17)
C4 C3 H3 116.5
C4 C3 C2 126.99(17)
C2 C3 H3 116.5
H14A C14 H14B 107.7
C13 C14 H14A 108.9
C13 C14 H14B 108.9
C1 C14 H14A 108.9
C1 C14 H14B 108.9
C1 C14 C13 113.48(16)
C3 C4 C5 119.68(18)
C3 C4 C18 124.15(17)
C18 C4 C5 116.15(17)
C3 C2 H2 116.6
C1 C2 C3 126.82(17)
C1 C2 H2 116.6
C12 C11 H11 115.9
C12 C11 C10 128.14(19)
C10 C11 H11 115.9
O2 C6 C7 103.63(14)
O2 C6 H6 108.3
O2 C6 C5 110.47(16)
C7 C6 H6 108.3
C7 C6 C5 117.59(16)
C5 C6 H6 108.3
O2 C19 C8 108.83(16)
O1 C19 O2 120.93(18)
O1 C19 C8 130.22(18)
C11 C12 C13 120.67(17)
C11 C12 C20 123.42(19)
C20 C12 C13 115.88(17)
C14 C13 H13A 108.5
C14 C13 H13B 108.5
C12 C13 C14 115.04(15)
C12 C13 H13A 108.5
C12 C13 H13B 108.5
H13A C13 H13B 107.5
C4 C5 C6 115.20(15)
C4 C5 H5A 108.5
C4 C5 H5B 108.5
C6 C5 H5A 108.5
C6 C5 H5B 108.5
H5A C5 H5B 107.5
C14 C1 C15 114.74(16)
C2 C1 C14 123.25(16)
C2 C1 C15 122.00(17)
C8 C9 H9A 108.7
C8 C9 H9B 108.7
C8 C9 C10 114.17(16)
H9A C9 H9B 107.6
C10 C9 H9A 108.7
C10 C9 H9B 108.7
C11 C10 C9 112.85(17)
C11 C10 H10A 109.0
C11 C10 H10B 109.0
C9 C10 H10A 109.0
C9 C10 H10B 109.0
H10A C10 H10B 107.8
C4 C18 H18A 109.5
C4 C18 H18B 109.5
C4 C18 H18C 109.5
H18A C18 H18B 109.5
H18A C18 H18C 109.5
H18B C18 H18C 109.5
C1 C15 H15 107.3
C1 C15 C16 110.35(17)
C17 C15 C1 114.75(18)
C17 C15 H15 107.3
C17 C15 C16 109.49(19)
C16 C15 H15 107.3
C12 C20 H20A 109.5
C12 C20 H20B 109.5
C12 C20 H20C 109.5
H20A C20 H20B 109.5
H20A C20 H20C 109.5
H20B C20 H20C 109.5
C15 C17 H17A 109.5
C15 C17 H17B 109.5
C15 C17 H17C 109.5
H17A C17 H17B 109.5
H17A C17 H17C 109.5
H17B C17 H17C 109.5
C15 C16 H16A 109.5
C15 C16 H16B 109.5
C15 C16 H16C 109.5
H16A C16 H16B 109.5
H16A C16 H16C 109.5
H16B C16 H16C 109.5

loop_
_geom_bond_atom_site_label_1
_geom_bond_atom_site_label_2
_geom_bond_distance
O2 C6 1.449(2)
O2 C19 1.367(2)
O1 C19 1.202(2)
C7 H7 0.9500
C7 C8 1.322(3)
C7 C6 1.487(3)
C8 C19 1.472(3)
C8 C9 1.498(3)
C3 H3 0.9500
C3 C4 1.333(3)
C3 C2 1.460(2)
C14 H14A 0.9900
C14 H14B 0.9900
C14 C13 1.540(3)
C14 C1 1.510(3)
C4 C5 1.514(3)
C4 C18 1.495(3)
C2 H2 0.9500
C2 C1 1.337(3)
C11 H11 0.9500
C11 C12 1.328(3)
C11 C10 1.502(3)
C6 H6 1.0000
C6 C5 1.527(3)
C12 C13 1.508(3)
C12 C20 1.498(3)
C13 H13A 0.9900
C13 H13B 0.9900
C5 H5A 0.9900
C5 H5B 0.9900
C1 C15 1.520(3)
C9 H9A 0.9900
C9 H9B 0.9900
C9 C10 1.531(3)
C10 H10A 0.9900
C10 H10B 0.9900
C18 H18A 0.9800
C18 H18B 0.9800
C18 H18C 0.9800
C15 H15 1.0000
C15 C17 1.515(3)
C15 C16 1.527(3)
C20 H20A 0.9800
C20 H20B 0.9800
C20 H20C 0.9800
C17 H17A 0.9800
C17 H17B 0.9800
C17 H17C 0.9800
C16 H16A 0.9800
C16 H16B 0.9800
C16 H16C 0.9800
